data_4133474
loop_
_publ_author_name
'Lameijer, Lucien N.'
'van de Griend, Corjan'
'Hopkins, Samantha L.'
'Volbeda, Anne-Geert'
'Askes, Sven H. C.'
'Siegler, Maxime A.'
'Bonnet, Sylvestre'

_publ_section_title
;
 Photochemical Resolution of a Thermally Inert Cyclometalated
 Ru(phbpy)(N-N)(Sulfoxide)<sup>+</sup> Complex.
;
_journal_issue 1
_journal_name_full 'Journal of the American Chemical Society'
_journal_page_first 352
_journal_page_last 362
_journal_paper_doi 10.1021/jacs.8b10264
_journal_volume 141
_journal_year 2019
_chemical_formula_moiety 'C28 H25 N4 O Ru S, F6 P'
_chemical_formula_sum 'C28 H25 F6 N4 O P Ru S'
_chemical_formula_weight 711.62
_space_group_crystal_system monoclinic
_space_group_IT_number 14
_space_group_name_Hall '-P 2ybc'
_space_group_name_H-M_alt 'P 1 21/c 1'
_atom_sites_solution_hydrogens geom
_atom_sites_solution_primary direct
_atom_sites_solution_secondary difmap
_audit_creation_method SHELXL-2014/7
_cell_angle_alpha 90
_cell_angle_beta 116.276(4)
_cell_angle_gamma 90
_cell_formula_units_Z 4
_cell_length_a 16.4880(5)
_cell_length_b 10.0475(3)
_cell_length_c 18.4299(6)
_cell_measurement_reflns_used 11746
_cell_measurement_temperature 110(2)
_cell_measurement_theta_max 27.66
_cell_measurement_theta_min 2.78
_cell_volume 2737.68(17)
_computing_cell_refinement
;
CrysAlisPro, Agilent Technologies,
Version 1.171.36.32 (release 02-08-2013 CrysAlis171 .NET)
(compiled Aug  2 2013,16:46:58)
;
_computing_data_collection
;
CrysAlisPro, Agilent Technologies,
Version 1.171.36.32 (release 02-08-2013 CrysAlis171 .NET)
(compiled Aug  2 2013,16:46:58)
;
_computing_data_reduction
;
CrysAlisPro, Agilent Technologies,
Version 1.171.36.32 (release 02-08-2013 CrysAlis171 .NET)
(compiled Aug  2 2013,16:46:58)
;
_computing_molecular_graphics 'SHELXTL v6.10 (Sheldrick, 2008)'
_computing_publication_material 'SHELXTL v6.10 (Sheldrick, 2008)'
_computing_structure_refinement 'SHELXL-2014/7 (Sheldrick, 2015)'
_computing_structure_solution 'SHELXS-2014/7 (Sheldrick, 2015)'
_diffrn_ambient_temperature 110(2)
_diffrn_measured_fraction_theta_full 0.999
_diffrn_measured_fraction_theta_max 1.000
_diffrn_measurement_device_type 'SuperNova, Dual, Cu at zero, Atlas'
_diffrn_measurement_method '\w scans'
_diffrn_radiation_monochromator mirror
_diffrn_radiation_source 'SuperNova (Mo) X-ray Source'
_diffrn_radiation_type MoK\a
_diffrn_radiation_wavelength 0.71073
_diffrn_reflns_av_R_equivalents 0.0281
_diffrn_reflns_av_unetI/netI 0.0291
_diffrn_reflns_Laue_measured_fraction_full 0.999
_diffrn_reflns_Laue_measured_fraction_max 1.000
_diffrn_reflns_limit_h_max 21
_diffrn_reflns_limit_h_min -21
_diffrn_reflns_limit_k_max 13
_diffrn_reflns_limit_k_min -12
_diffrn_reflns_limit_l_max 23
_diffrn_reflns_limit_l_min -22
_diffrn_reflns_number 21572
_diffrn_reflns_point_group_measured_fraction_full 0.999
_diffrn_reflns_point_group_measured_fraction_max 1.000
_diffrn_reflns_theta_full 25.242
_diffrn_reflns_theta_max 27.496
_diffrn_reflns_theta_min 2.229
_exptl_absorpt_coefficient_mu 0.780
_exptl_absorpt_correction_T_max 1.000
_exptl_absorpt_correction_T_min 0.397
_exptl_absorpt_correction_type gaussian
_exptl_absorpt_process_details
;
CrysAlisPro, Agilent Technologies,
Version 1.171.36.32 (release 02-08-2013 CrysAlis171 .NET)
(compiled Aug  2 2013,16:46:58)
Numerical absorption correction based on gaussian integration over
			a multifaceted crystal model
;
_exptl_crystal_colour 'dark red'
_exptl_crystal_density_diffrn 1.727
_exptl_crystal_description 'thick plate'
_exptl_crystal_F_000 1432
_exptl_crystal_size_max 0.52
_exptl_crystal_size_mid 0.27
_exptl_crystal_size_min 0.07
_refine_diff_density_max 1.371
_refine_diff_density_min -0.596
_refine_diff_density_rms 0.074
_refine_ls_extinction_method none
_refine_ls_goodness_of_fit_ref 1.030
_refine_ls_hydrogen_treatment constr
_refine_ls_matrix_type full
_refine_ls_number_parameters 381
_refine_ls_number_reflns 6271
_refine_ls_number_restraints 0
_refine_ls_restrained_S_all 1.030
_refine_ls_R_factor_all 0.0337
_refine_ls_R_factor_gt 0.0283
_refine_ls_shift/su_max 0.004
_refine_ls_shift/su_mean 0.000
_refine_ls_structure_factor_coef Fsqd
_refine_ls_weighting_details 'w=1/[\s^2^(Fo^2^)+(0.0251P)^2^+2.7251P] where P=(Fo^2^+2Fc^2^)/3'
_refine_ls_weighting_scheme calc
_refine_ls_wR_factor_gt 0.0629
_refine_ls_wR_factor_ref 0.0660
_reflns_Friedel_coverage 0.000
_reflns_number_gt 5597
_reflns_number_total 6271
_reflns_threshold_expression 'I > 2\s(I)'
_cod_data_source_file '[1]PF6.cif'
_cod_data_source_block 1_PF6
_cod_original_sg_symbol_H-M 'P 21/c'
_cod_database_code 4133474
_shelx_shelxl_version_number 2014/7
_shelx_space_group_comment
;
The symmetry employed for this shelxl refinement is uniquely defined
by the following loop, which should always be used as a source of
symmetry information in preference to the above space-group names.
They are only intended as comments.
;

loop_
_space_group_symop_operation_xyz
'x, y, z'
'-x, y+1/2, -z+1/2'
'-x, -y, -z'
'x, -y-1/2, z-1/2'

loop_
_atom_site_label
_atom_site_type_symbol
_atom_site_fract_x
_atom_site_fract_y
_atom_site_fract_z
_atom_site_U_iso_or_equiv
_atom_site_adp_type
_atom_site_occupancy
_atom_site_site_symmetry_order
_atom_site_calc_flag
_atom_site_refinement_flags_posn
_atom_site_refinement_flags_adp
Ru1 Ru 0.75560(2) 0.17373(2) 0.88103(2) 0.01385(5) Uani 1 1 d . .
S1 S 0.87389(3) 0.07243(5) 0.87378(3) 0.01629(11) Uani 1 1 d . .
C1 C 0.70273(13) 0.2251(2) 0.76156(12) 0.0182(4) Uani 1 1 d . .
C2 C 0.64873(14) 0.1528(2) 0.69215(13) 0.0236(5) Uani 1 1 d . .
H2 H 0.6291 0.0661 0.6977 0.028 Uiso 1 1 calc R U
C3 C 0.62292(16) 0.2047(3) 0.61504(13) 0.0309(6) Uani 1 1 d . .
H3 H 0.5862 0.1531 0.5689 0.037 Uiso 1 1 calc R U
C4 C 0.65012(16) 0.3306(3) 0.60481(13) 0.0315(6) Uani 1 1 d . .
H4 H 0.6323 0.3651 0.5520 0.038 Uiso 1 1 calc R U
C5 C 0.70361(14) 0.4062(3) 0.67214(13) 0.0248(5) Uani 1 1 d . .
H5 H 0.7224 0.4929 0.6656 0.030 Uiso 1 1 calc R U
C6 C 0.72967(13) 0.3541(2) 0.74957(12) 0.0186(4) Uani 1 1 d . .
C7 C 0.78792(13) 0.4278(2) 0.82334(12) 0.0173(4) Uani 1 1 d . .
C8 C 0.81964(14) 0.5583(2) 0.82956(13) 0.0217(4) Uani 1 1 d . .
H8 H 0.8065 0.6091 0.7822 0.026 Uiso 1 1 calc R U
C9 C 0.87021(14) 0.6127(2) 0.90510(13) 0.0221(4) Uani 1 1 d . .
H9 H 0.8910 0.7019 0.9098 0.027 Uiso 1 1 calc R U
C10 C 0.89080(14) 0.5377(2) 0.97414(13) 0.0204(4) Uani 1 1 d . .
H10 H 0.9251 0.5752 1.0262 0.024 Uiso 1 1 calc R U
C11 C 0.86071(13) 0.4073(2) 0.96625(12) 0.0168(4) Uani 1 1 d . .
C12 C 0.87780(13) 0.3136(2) 1.03333(12) 0.0170(4) Uani 1 1 d . .
C13 C 0.93620(14) 0.3419(2) 1.11356(12) 0.0204(4) Uani 1 1 d . .
H13 H 0.9651 0.4262 1.1279 0.024 Uiso 1 1 calc R U
C14 C 0.95188(15) 0.2460(2) 1.17244(13) 0.0245(5) Uani 1 1 d . .
H14 H 0.9930 0.2625 1.2273 0.029 Uiso 1 1 calc R U
C15 C 0.90664(14) 0.1260(2) 1.14998(13) 0.0236(5) Uani 1 1 d . .
H15 H 0.9151 0.0597 1.1895 0.028 Uiso 1 1 calc R U
C16 C 0.84873(14) 0.1033(2) 1.06910(12) 0.0204(4) Uani 1 1 d . .
H16 H 0.8181 0.0204 1.0541 0.024 Uiso 1 1 calc R U
C17 C 0.62823(14) 0.3749(2) 0.90368(12) 0.0218(4) Uani 1 1 d . .
H17 H 0.6751 0.4375 0.9134 0.026 Uiso 1 1 calc R U
C18 C 0.55060(14) 0.4184(3) 0.90702(13) 0.0255(5) Uani 1 1 d . .
H18 H 0.5440 0.5090 0.9180 0.031 Uiso 1 1 calc R U
C19 C 0.48230(15) 0.3271(3) 0.89401(13) 0.0271(5) Uani 1 1 d . .
H19 H 0.4282 0.3541 0.8961 0.032 Uiso 1 1 calc R U
C20 C 0.49439(14) 0.1963(3) 0.87794(13) 0.0251(5) Uani 1 1 d . .
H20 H 0.4487 0.1322 0.8695 0.030 Uiso 1 1 calc R U
C21 C 0.57383(13) 0.1586(2) 0.87416(12) 0.0196(4) Uani 1 1 d . .
C22 C 0.59292(13) 0.0223(2) 0.85744(12) 0.0200(4) Uani 1 1 d . .
C23 C 0.53078(15) -0.0812(2) 0.83706(14) 0.0269(5) Uani 1 1 d . .
H23 H 0.4720 -0.0651 0.8326 0.032 Uiso 1 1 calc R U
C24 C 0.55419(16) -0.2066(3) 0.82337(14) 0.0298(5) Uani 1 1 d . .
H24 H 0.5117 -0.2775 0.8084 0.036 Uiso 1 1 calc R U
C25 C 0.64009(15) -0.2275(2) 0.83170(14) 0.0278(5) Uani 1 1 d . .
H25 H 0.6585 -0.3137 0.8239 0.033 Uiso 1 1 calc R U
C26 C 0.69954(14) -0.1218(2) 0.85160(13) 0.0240(5) Uani 1 1 d . .
H26 H 0.7588 -0.1378 0.8572 0.029 Uiso 1 1 calc R U
C27 C 0.97175(14) 0.1756(2) 0.90812(14) 0.0225(5) Uani 1 1 d . .
H27A H 0.9933 0.1944 0.9659 0.034 Uiso 1 1 calc R U
H27B H 0.9565 0.2594 0.8777 0.034 Uiso 1 1 calc R U
H27C H 1.0193 0.1298 0.8996 0.034 Uiso 1 1 calc R U
C28 C 0.85955(16) 0.0423(3) 0.77367(13) 0.0301(5) Uani 1 1 d . .
H28A H 0.9146 0.0018 0.7758 0.045 Uiso 1 1 calc R U
H28B H 0.8478 0.1267 0.7441 0.045 Uiso 1 1 calc R U
H28C H 0.8083 -0.0180 0.7460 0.045 Uiso 1 1 calc R U
N1 N 0.80998(11) 0.35512(17) 0.89167(10) 0.0150(3) Uani 1 1 d . .
N2 N 0.83436(11) 0.19424(17) 1.01115(10) 0.0157(3) Uani 1 1 d . .
N3 N 0.64075(11) 0.24857(18) 0.88738(9) 0.0167(4) Uani 1 1 d . .
N4 N 0.67784(11) 0.00311(18) 0.86356(9) 0.0173(4) Uani 1 1 d . .
O1 O 0.90456(10) -0.05639(15) 0.91698(10) 0.0254(3) Uani 1 1 d . .
P1 P 0.77142(4) 0.77137(6) 0.59195(3) 0.02327(13) Uani 1 1 d . .
F1 F 0.80941(10) 0.73102(15) 0.52911(8) 0.0345(3) Uani 1 1 d . .
F2 F 0.83897(9) 0.66503(14) 0.65564(8) 0.0310(3) Uani 1 1 d . .
F3 F 0.73447(10) 0.80797(16) 0.65680(9) 0.0405(4) Uani 1 1 d . .
F4 F 0.70520(13) 0.87663(17) 0.53013(11) 0.0556(5) Uani 1 1 d . .
F5 F 0.84894(11) 0.88180(16) 0.62990(9) 0.0409(4) Uani 1 1 d . .
F6 F 0.69588(9) 0.65822(15) 0.55551(8) 0.0343(3) Uani 1 1 d . .

loop_
_atom_site_aniso_label
_atom_site_aniso_U_11
_atom_site_aniso_U_22
_atom_site_aniso_U_33
_atom_site_aniso_U_23
_atom_site_aniso_U_13
_atom_site_aniso_U_12
Ru1 0.01195(8) 0.01563(10) 0.01371(8) -0.00112(6) 0.00544(6) -0.00313(6)
S1 0.0150(2) 0.0157(3) 0.0180(2) -0.00282(19) 0.00722(19) -0.00267(19)
C1 0.0138(9) 0.0230(11) 0.0180(9) -0.0010(9) 0.0073(8) 0.0005(8)
C2 0.0190(10) 0.0303(13) 0.0201(10) -0.0030(9) 0.0074(8) -0.0054(9)
C3 0.0254(11) 0.0474(16) 0.0162(10) -0.0070(10) 0.0060(9) -0.0099(11)
C4 0.0262(11) 0.0500(17) 0.0169(10) 0.0061(11) 0.0085(9) -0.0034(11)
C5 0.0198(10) 0.0319(13) 0.0252(11) 0.0066(10) 0.0121(9) -0.0007(9)
C6 0.0151(9) 0.0222(11) 0.0202(10) 0.0010(9) 0.0094(8) 0.0008(8)
C7 0.0139(9) 0.0190(11) 0.0215(10) 0.0001(8) 0.0101(8) 0.0008(8)
C8 0.0225(10) 0.0186(11) 0.0280(11) 0.0056(9) 0.0147(9) 0.0016(9)
C9 0.0204(10) 0.0143(11) 0.0336(12) -0.0006(9) 0.0137(9) -0.0033(8)
C10 0.0198(9) 0.0164(11) 0.0254(10) -0.0057(9) 0.0104(9) -0.0019(8)
C11 0.0134(9) 0.0179(11) 0.0201(9) -0.0034(8) 0.0084(8) 0.0001(8)
C12 0.0140(9) 0.0192(11) 0.0194(10) -0.0030(8) 0.0089(8) -0.0004(8)
C13 0.0191(9) 0.0220(12) 0.0205(10) -0.0049(9) 0.0092(8) -0.0014(8)
C14 0.0216(10) 0.0327(14) 0.0184(10) -0.0042(10) 0.0081(9) 0.0012(9)
C15 0.0238(10) 0.0290(13) 0.0205(10) 0.0060(9) 0.0119(9) 0.0050(9)
C16 0.0187(9) 0.0226(12) 0.0229(10) 0.0023(9) 0.0120(8) 0.0004(9)
C17 0.0206(10) 0.0255(12) 0.0203(10) 0.0016(9) 0.0098(8) -0.0003(9)
C18 0.0232(11) 0.0288(13) 0.0243(11) 0.0049(10) 0.0103(9) 0.0060(9)
C19 0.0179(10) 0.0390(15) 0.0250(11) 0.0064(10) 0.0102(9) 0.0070(10)
C20 0.0137(9) 0.0357(14) 0.0236(11) 0.0065(10) 0.0062(8) -0.0005(9)
C21 0.0143(9) 0.0285(12) 0.0128(9) 0.0040(9) 0.0032(8) -0.0023(8)
C22 0.0149(9) 0.0273(12) 0.0147(9) 0.0036(9) 0.0036(8) -0.0030(9)
C23 0.0176(10) 0.0326(14) 0.0285(11) 0.0016(10) 0.0083(9) -0.0072(9)
C24 0.0239(11) 0.0290(14) 0.0319(12) -0.0013(10) 0.0082(10) -0.0143(10)
C25 0.0265(11) 0.0197(12) 0.0315(12) -0.0012(10) 0.0078(10) -0.0062(10)
C26 0.0188(10) 0.0225(12) 0.0262(11) -0.0007(9) 0.0059(9) -0.0036(9)
C27 0.0162(9) 0.0201(12) 0.0314(11) -0.0021(9) 0.0108(9) -0.0038(8)
C28 0.0267(11) 0.0411(15) 0.0237(11) -0.0094(11) 0.0123(9) 0.0034(11)
N1 0.0135(7) 0.0153(9) 0.0181(8) -0.0014(7) 0.0087(7) -0.0007(6)
N2 0.0145(7) 0.0176(9) 0.0162(8) -0.0009(7) 0.0080(7) -0.0014(7)
N3 0.0143(8) 0.0219(10) 0.0136(8) 0.0018(7) 0.0058(6) -0.0019(7)
N4 0.0149(8) 0.0198(10) 0.0144(8) 0.0015(7) 0.0038(6) -0.0031(7)
O1 0.0224(7) 0.0164(8) 0.0351(9) 0.0022(7) 0.0106(7) -0.0009(6)
P1 0.0281(3) 0.0199(3) 0.0237(3) -0.0012(2) 0.0133(2) -0.0017(2)
F1 0.0515(9) 0.0328(8) 0.0277(7) -0.0064(6) 0.0252(7) -0.0090(7)
F2 0.0294(7) 0.0349(8) 0.0247(7) 0.0029(6) 0.0085(6) 0.0025(6)
F3 0.0405(8) 0.0467(10) 0.0467(9) -0.0121(7) 0.0307(7) -0.0028(7)
F4 0.0670(12) 0.0348(10) 0.0559(10) 0.0167(8) 0.0191(9) 0.0193(9)
F5 0.0582(10) 0.0345(9) 0.0428(8) -0.0167(7) 0.0340(8) -0.0239(8)
F6 0.0297(7) 0.0352(9) 0.0311(7) -0.0006(6) 0.0071(6) -0.0103(6)

loop_
_atom_type_symbol
_atom_type_description
_atom_type_scat_dispersion_real
_atom_type_scat_dispersion_imag
_atom_type_scat_source
C C 0.0033 0.0016 'International Tables Vol C Tables 4.2.6.8 and 6.1.1.4'
H H 0.0000 0.0000 'International Tables Vol C Tables 4.2.6.8 and 6.1.1.4'
N N 0.0061 0.0033 'International Tables Vol C Tables 4.2.6.8 and 6.1.1.4'
O O 0.0106 0.0060 'International Tables Vol C Tables 4.2.6.8 and 6.1.1.4'
F F 0.0171 0.0103 'International Tables Vol C Tables 4.2.6.8 and 6.1.1.4'
P P 0.1023 0.0942 'International Tables Vol C Tables 4.2.6.8 and 6.1.1.4'
S S 0.1246 0.1234 'International Tables Vol C Tables 4.2.6.8 and 6.1.1.4'
Ru Ru -1.2594 0.8363 'International Tables Vol C Tables 4.2.6.8 and 6.1.1.4'

loop_
_geom_angle_atom_site_label_1
_geom_angle_atom_site_label_2
_geom_angle_atom_site_label_3
_geom_angle
N1 Ru1 C1 80.48(8)
N1 Ru1 N4 169.96(7)
C1 Ru1 N4 95.83(7)
N1 Ru1 N3 92.55(7)
C1 Ru1 N3 90.26(7)
N4 Ru1 N3 78.07(7)
N1 Ru1 N2 77.45(7)
C1 Ru1 N2 157.93(8)
N4 Ru1 N2 105.99(6)
N3 Ru1 N2 91.01(6)
N1 Ru1 S1 93.16(5)
C1 Ru1 S1 91.01(6)
N4 Ru1 S1 96.25(5)
N3 Ru1 S1 174.28(5)
N2 Ru1 S1 89.90(5)
O1 S1 C28 105.37(11)
O1 S1 C27 106.06(10)
C28 S1 C27 98.68(11)
O1 S1 Ru1 117.35(7)
C28 S1 Ru1 114.63(8)
C27 S1 Ru1 112.78(8)
C2 C1 C6 116.68(19)
C2 C1 Ru1 130.64(17)
C6 C1 Ru1 112.63(14)
C3 C2 C1 121.6(2)
C3 C2 H2 119.2
C1 C2 H2 119.2
C4 C3 C2 120.7(2)
C4 C3 H3 119.6
C2 C3 H3 119.6
C3 C4 C5 119.7(2)
C3 C4 H4 120.2
C5 C4 H4 120.2
C4 C5 C6 119.7(2)
C4 C5 H5 120.2
C6 C5 H5 120.2
C5 C6 C1 121.7(2)
C5 C6 C7 122.4(2)
C1 C6 C7 115.92(18)
N1 C7 C8 119.41(19)
N1 C7 C6 112.58(18)
C8 C7 C6 127.99(19)
C9 C8 C7 119.4(2)
C9 C8 H8 120.3
C7 C8 H8 120.3
C8 C9 C10 120.3(2)
C8 C9 H9 119.9
C10 C9 H9 119.9
C11 C10 C9 119.1(2)
C11 C10 H10 120.4
C9 C10 H10 120.4
N1 C11 C10 120.17(19)
N1 C11 C12 113.86(18)
C10 C11 C12 125.98(18)
N2 C12 C13 121.53(19)
N2 C12 C11 115.41(17)
C13 C12 C11 123.03(19)
C14 C13 C12 119.4(2)
C14 C13 H13 120.3
C12 C13 H13 120.3
C15 C14 C13 118.9(2)
C15 C14 H14 120.6
C13 C14 H14 120.6
C14 C15 C16 119.2(2)
C14 C15 H15 120.4
C16 C15 H15 120.4
N2 C16 C15 122.5(2)
N2 C16 H16 118.7
C15 C16 H16 118.7
N3 C17 C18 123.2(2)
N3 C17 H17 118.4
C18 C17 H17 118.4
C17 C18 C19 118.7(2)
C17 C18 H18 120.6
C19 C18 H18 120.6
C20 C19 C18 118.9(2)
C20 C19 H19 120.6
C18 C19 H19 120.6
C19 C20 C21 119.8(2)
C19 C20 H20 120.1
C21 C20 H20 120.1
N3 C21 C20 121.0(2)
N3 C21 C22 115.13(18)
C20 C21 C22 123.9(2)
N4 C22 C23 121.5(2)
N4 C22 C21 114.91(18)
C23 C22 C21 123.6(2)
C24 C23 C22 120.2(2)
C24 C23 H23 119.9
C22 C23 H23 119.9
C25 C24 C23 118.7(2)
C25 C24 H24 120.7
C23 C24 H24 120.7
C24 C25 C26 119.3(2)
C24 C25 H25 120.4
C26 C25 H25 120.4
N4 C26 C25 123.4(2)
N4 C26 H26 118.3
C25 C26 H26 118.3
S1 C27 H27A 109.5
S1 C27 H27B 109.5
H27A C27 H27B 109.5
S1 C27 H27C 109.5
H27A C27 H27C 109.5
H27B C27 H27C 109.5
S1 C28 H28A 109.5
S1 C28 H28B 109.5
H28A C28 H28B 109.5
S1 C28 H28C 109.5
H28A C28 H28C 109.5
H28B C28 H28C 109.5
C7 N1 C11 121.52(18)
C7 N1 Ru1 118.28(13)
C11 N1 Ru1 119.92(14)
C16 N2 C12 118.36(17)
C16 N2 Ru1 128.42(14)
C12 N2 Ru1 113.08(13)
C17 N3 C21 118.40(18)
C17 N3 Ru1 125.91(14)
C21 N3 Ru1 115.69(14)
C26 N4 C22 116.97(18)
C26 N4 Ru1 127.03(14)
C22 N4 Ru1 115.79(15)
F4 P1 F1 90.84(9)
F4 P1 F6 90.68(9)
F1 P1 F6 89.86(8)
F4 P1 F5 90.82(10)
F1 P1 F5 89.96(8)
F6 P1 F5 178.49(10)
F4 P1 F3 90.83(9)
F1 P1 F3 178.25(9)
F6 P1 F3 89.64(8)
F5 P1 F3 90.50(8)
F4 P1 F2 179.45(10)
F1 P1 F2 89.63(8)
F6 P1 F2 89.61(8)
F5 P1 F2 88.89(9)
F3 P1 F2 88.70(8)

loop_
_geom_bond_atom_site_label_1
_geom_bond_atom_site_label_2
_geom_bond_distance
Ru1 N1 2.0020(17)
Ru1 C1 2.043(2)
Ru1 N4 2.0787(17)
Ru1 N3 2.0884(17)
Ru1 N2 2.1731(16)
Ru1 S1 2.2557(5)
S1 O1 1.4860(16)
S1 C28 1.779(2)
S1 C27 1.782(2)
C1 C2 1.396(3)
C1 C6 1.419(3)
C2 C3 1.392(3)
C2 H2 0.9500
C3 C4 1.382(4)
C3 H3 0.9500
C4 C5 1.388(3)
C4 H4 0.9500
C5 C6 1.397(3)
C5 H5 0.9500
C6 C7 1.470(3)
C7 N1 1.358(3)
C7 C8 1.397(3)
C8 C9 1.380(3)
C8 H8 0.9500
C9 C10 1.386(3)
C9 H9 0.9500
C10 C11 1.385(3)
C10 H10 0.9500
C11 N1 1.359(3)
C11 C12 1.478(3)
C12 N2 1.364(3)
C12 C13 1.391(3)
C13 C14 1.387(3)
C13 H13 0.9500
C14 C15 1.381(3)
C14 H14 0.9500
C15 C16 1.387(3)
C15 H15 0.9500
C16 N2 1.344(3)
C16 H16 0.9500
C17 N3 1.342(3)
C17 C18 1.379(3)
C17 H17 0.9500
C18 C19 1.389(3)
C18 H18 0.9500
C19 C20 1.381(3)
C19 H19 0.9500
C20 C21 1.395(3)
C20 H20 0.9500
C21 N3 1.363(3)
C21 C22 1.467(3)
C22 N4 1.368(3)
C22 C23 1.390(3)
C23 C24 1.374(4)
C23 H23 0.9500
C24 C25 1.372(3)
C24 H24 0.9500
C25 C26 1.380(3)
C25 H25 0.9500
C26 N4 1.349(3)
C26 H26 0.9500
C27 H27A 0.9800
C27 H27B 0.9800
C27 H27C 0.9800
C28 H28A 0.9800
C28 H28B 0.9800
C28 H28C 0.9800
P1 F4 1.5835(17)
P1 F1 1.5938(14)
P1 F6 1.5983(15)
P1 F5 1.6007(15)
P1 F3 1.6061(15)
P1 F2 1.6131(15)

loop_
_geom_torsion_atom_site_label_1
_geom_torsion_atom_site_label_2
_geom_torsion_atom_site_label_3
_geom_torsion_atom_site_label_4
_geom_torsion
C6 C1 C2 C3 0.2(3)
Ru1 C1 C2 C3 -176.99(17)
C1 C2 C3 C4 -0.1(4)
C2 C3 C4 C5 -0.1(4)
C3 C4 C5 C6 0.2(4)
C4 C5 C6 C1 -0.1(3)
C4 C5 C6 C7 178.6(2)
C2 C1 C6 C5 -0.1(3)
Ru1 C1 C6 C5 177.57(16)
C2 C1 C6 C7 -178.90(18)
Ru1 C1 C6 C7 -1.2(2)
C5 C6 C7 N1 -175.66(19)
C1 C6 C7 N1 3.1(3)
C5 C6 C7 C8 5.4(3)
C1 C6 C7 C8 -175.8(2)
N1 C7 C8 C9 -2.2(3)
C6 C7 C8 C9 176.6(2)
C7 C8 C9 C10 1.2(3)
C8 C9 C10 C11 0.6(3)
C9 C10 C11 N1 -1.5(3)
C9 C10 C11 C12 179.08(19)
N1 C11 C12 N2 -5.3(2)
C10 C11 C12 N2 174.21(19)
N1 C11 C12 C13 172.70(18)
C10 C11 C12 C13 -7.8(3)
N2 C12 C13 C14 1.0(3)
C11 C12 C13 C14 -176.89(19)
C12 C13 C14 C15 -2.0(3)
C13 C14 C15 C16 1.7(3)
C14 C15 C16 N2 -0.3(3)
N3 C17 C18 C19 0.9(3)
C17 C18 C19 C20 -0.2(3)
C18 C19 C20 C21 -0.7(3)
C19 C20 C21 N3 1.0(3)
C19 C20 C21 C22 -180.0(2)
N3 C21 C22 N4 4.7(3)
C20 C21 C22 N4 -174.33(18)
N3 C21 C22 C23 -175.46(19)
C20 C21 C22 C23 5.5(3)
N4 C22 C23 C24 0.7(3)
C21 C22 C23 C24 -179.1(2)
C22 C23 C24 C25 1.2(3)
C23 C24 C25 C26 -1.5(4)
C24 C25 C26 N4 0.0(4)
C8 C7 N1 C11 1.4(3)
C6 C7 N1 C11 -177.62(17)
C8 C7 N1 Ru1 175.36(14)
C6 C7 N1 Ru1 -3.6(2)
C10 C11 N1 C7 0.5(3)
C12 C11 N1 C7 179.99(17)
C10 C11 N1 Ru1 -173.42(14)
C12 C11 N1 Ru1 6.1(2)
C15 C16 N2 C12 -0.8(3)
C15 C16 N2 Ru1 174.72(15)
C13 C12 N2 C16 0.4(3)
C11 C12 N2 C16 178.45(17)
C13 C12 N2 Ru1 -175.76(15)
C11 C12 N2 Ru1 2.3(2)
C18 C17 N3 C21 -0.6(3)
C18 C17 N3 Ru1 179.99(15)
C20 C21 N3 C17 -0.4(3)
C22 C21 N3 C17 -179.47(17)
C20 C21 N3 Ru1 179.08(15)
C22 C21 N3 Ru1 0.0(2)
C25 C26 N4 C22 1.9(3)
C25 C26 N4 Ru1 -172.67(17)
C23 C22 N4 C26 -2.2(3)
C21 C22 N4 C26 177.64(18)
C23 C22 N4 Ru1 172.97(16)
C21 C22 N4 Ru1 -7.2(2)
